data_4063144
_journal_name_full Organometallics
_journal_paper_doi 10.1021/om049921z
_journal_year 2004
_chemical_formula_sum 'C117 H124 Ge5'
_chemical_formula_weight 1893.11
_chemical_name_common Ge5[Jeff*]4.3toluene
_space_group_IT_number 56
_symmetry_cell_setting orthorhombic
_symmetry_space_group_name_Hall '-P 2ab 2ac'
_symmetry_space_group_name_H-M 'P c c n'
_cell_angle_alpha 90.00
_cell_angle_beta 90.00
_cell_angle_gamma 90.00
_cell_formula_units_Z 4
_cell_length_a 14.6845(16)
_cell_length_b 23.524(3)
_cell_length_c 27.959(3)
_cell_measurement_temperature 91(2)
_cell_volume 9658.1(19)
_diffrn_ambient_temperature 91(2)
_exptl_crystal_density_diffrn 1.302
_cod_database_code 4063144

loop_
_symmetry_equiv_pos_as_xyz
'x, y, z'
'-x+1/2, -y+1/2, z'
'x+1/2, -y, -z+1/2'
'-x, y+1/2, -z+1/2'
'-x, -y, -z'
'x-1/2, y-1/2, -z'
'-x-1/2, y, z-1/2'
'x, -y-1/2, z-1/2'

loop_
_atom_site_label
_atom_site_type_symbol
_atom_site_fract_x
_atom_site_fract_y
_atom_site_fract_z
_atom_site_U_iso_or_equiv
_atom_site_adp_type
_atom_site_occupancy
_atom_site_symmetry_multiplicity
_atom_site_calc_flag
_atom_site_refinement_flags
_atom_site_disorder_assembly
_atom_site_disorder_group
Ge1 Ge 0.17896(16) 0.21881(10) 0.32463(9) 0.0267(5) Uani 0.50 1 d P A -1
Ge2 Ge 0.20800(12) 0.18914(8) 0.23194(6) 0.0286(4) Uani 0.50 1 d P A -1
Ge3 Ge 0.31165(12) 0.28568(8) 0.23509(6) 0.0279(4) Uani 0.50 1 d P . -1
Ge4 Ge 0.34829(17) 0.26456(10) 0.32829(10) 0.0291(5) Uani 0.50 1 d P . -1
Ge5 Ge 0.15575(7) 0.31815(5) 0.27830(4) 0.0248(3) Uani 0.50 1 d P A -1
C1 C 0.1522(5) 0.1702(3) 0.3839(3) 0.0501(18) Uani 1 1 d . . .
C2 C 0.1978(5) 0.1168(3) 0.3860(3) 0.0479(17) Uani 1 1 d . A .
C3 C 0.2005(5) 0.0867(3) 0.4292(3) 0.0513(18) Uani 1 1 d . . .
H3 H 0.2323 0.0515 0.4306 0.062 Uiso 1 1 calc R A .
C4 C 0.1580(5) 0.1071(3) 0.4699(3) 0.058(2) Uani 1 1 d . A .
H4 H 0.1617 0.0869 0.4993 0.069 Uiso 1 1 calc R . .
C5 C 0.1094(5) 0.1580(3) 0.4670(3) 0.0519(18) Uani 1 1 d . . .
H5 H 0.0785 0.1717 0.4945 0.062 Uiso 1 1 calc R A .
C6 C 0.1050(5) 0.1889(3) 0.4249(3) 0.0481(17) Uani 1 1 d . A .
C7 C 0.0398(4) 0.2373(3) 0.4267(2) 0.0447(16) Uani 1 1 d . . .
C8 C 0.0585(5) 0.2866(3) 0.4531(2) 0.0456(16) Uani 1 1 d . A .
C9 C -0.0103(4) 0.3264(3) 0.4613(2) 0.0465(16) Uani 1 1 d . . .
H9 H 0.0036 0.3598 0.4790 0.056 Uiso 1 1 calc R A .
C10 C -0.0968(4) 0.3189(3) 0.4446(3) 0.0474(17) Uani 1 1 d . A .
C11 C -0.1153(5) 0.2699(3) 0.4182(3) 0.0521(18) Uani 1 1 d . . .
H11 H -0.1749 0.2643 0.4058 0.063 Uiso 1 1 calc R A .
C12 C -0.0492(5) 0.2291(3) 0.4095(3) 0.0477(17) Uani 1 1 d . A .
C13 C 0.2394(4) 0.0864(3) 0.3445(2) 0.0420(16) Uani 1 1 d . . .
C14 C 0.1831(4) 0.0560(3) 0.3133(3) 0.0470(17) Uani 1 1 d . A .
C15 C 0.2235(5) 0.0210(3) 0.2787(3) 0.0507(18) Uani 1 1 d . . .
H15 H 0.1853 0.0012 0.2569 0.061 Uiso 1 1 calc R A .
C16 C 0.3157(5) 0.0142(3) 0.2751(3) 0.0517(18) Uani 1 1 d . A .
C17 C 0.3701(5) 0.0437(3) 0.3061(3) 0.059(2) Uani 1 1 d . . .
H17 H 0.4343 0.0403 0.3031 0.071 Uiso 1 1 calc R A .
C18 C 0.3345(5) 0.0790(3) 0.3423(3) 0.0544(19) Uani 1 1 d . A .
C19 C 0.0818(5) 0.0587(4) 0.3182(3) 0.063(2) Uani 1 1 d . . .
H19A H 0.0651 0.0536 0.3519 0.095 Uiso 1 1 calc R A .
H19B H 0.0541 0.0284 0.2990 0.095 Uiso 1 1 calc R . .
H19C H 0.0599 0.0957 0.3070 0.095 Uiso 1 1 calc R . .
C20 C 0.3576(5) -0.0243(4) 0.2383(3) 0.065(2) Uani 1 1 d . . .
H20A H 0.3114 -0.0506 0.2262 0.097 Uiso 1 1 calc R A .
H20B H 0.4075 -0.0459 0.2529 0.097 Uiso 1 1 calc R . .
H20C H 0.3814 -0.0014 0.2118 0.097 Uiso 1 1 calc R . .
C21 C 0.3973(5) 0.1075(4) 0.3771(3) 0.073(3) Uani 1 1 d . . .
H21A H 0.3775 0.1468 0.3821 0.109 Uiso 1 1 calc R A .
H21B H 0.4594 0.1073 0.3642 0.109 Uiso 1 1 calc R . .
H21C H 0.3961 0.0870 0.4076 0.109 Uiso 1 1 calc R . .
C22 C 0.1532(4) 0.2965(3) 0.4729(3) 0.0503(18) Uani 1 1 d . . .
H22A H 0.1980 0.2921 0.4472 0.075 Uiso 1 1 calc R A .
H22B H 0.1657 0.2686 0.4981 0.075 Uiso 1 1 calc R . .
H22C H 0.1572 0.3349 0.4861 0.075 Uiso 1 1 calc R . .
C23 C -0.1707(5) 0.3628(4) 0.4531(3) 0.062(2) Uani 1 1 d . . .
H23A H -0.1518 0.3993 0.4395 0.093 Uiso 1 1 calc R A .
H23B H -0.1808 0.3671 0.4876 0.093 Uiso 1 1 calc R . .
H23C H -0.2272 0.3503 0.4378 0.093 Uiso 1 1 calc R . .
C24 C -0.0734(5) 0.1750(3) 0.3842(3) 0.060(2) Uani 1 1 d . . .
H24A H -0.1383 0.1753 0.3761 0.090 Uiso 1 1 calc R A .
H24B H -0.0603 0.1425 0.4050 0.090 Uiso 1 1 calc R . .
H24C H -0.0373 0.1718 0.3548 0.090 Uiso 1 1 calc R . .
C25 C 0.1036(5) 0.2028(3) 0.1774(3) 0.0481(17) Uani 1 1 d . . .
C26 C 0.0266(5) 0.2392(3) 0.1752(2) 0.0451(16) Uani 1 1 d . A .
C27 C -0.0219(5) 0.2432(3) 0.1318(3) 0.0518(18) Uani 1 1 d . . .
H27 H -0.0736 0.2674 0.1303 0.062 Uiso 1 1 calc R A .
C28 C 0.0029(5) 0.2133(3) 0.0914(3) 0.0552(19) Uani 1 1 d . A .
H28 H -0.0287 0.2184 0.0621 0.066 Uiso 1 1 calc R . .
C29 C 0.0743(5) 0.1762(3) 0.0948(3) 0.0516(18) Uani 1 1 d . . .
H29 H 0.0902 0.1540 0.0677 0.062 Uiso 1 1 calc R A .
C30 C 0.1244(5) 0.1699(3) 0.1369(3) 0.0488(17) Uani 1 1 d . A .
C31 C 0.1929(4) 0.1216(3) 0.1349(3) 0.0451(16) Uani 1 1 d . . .
C32 C 0.2735(4) 0.1260(3) 0.1097(2) 0.0436(16) Uani 1 1 d . A .
C33 C 0.3253(5) 0.0778(3) 0.1011(3) 0.0454(16) Uani 1 1 d . . .
H33 H 0.3816 0.0815 0.0847 0.055 Uiso 1 1 calc R A .
C34 C 0.2971(5) 0.0244(3) 0.1157(3) 0.0480(17) Uani 1 1 d . A .
C35 C 0.2166(5) 0.0205(3) 0.1417(3) 0.0517(18) Uani 1 1 d . . .
H35 H 0.1968 -0.0156 0.1528 0.062 Uiso 1 1 calc R A .
C36 C 0.1644(5) 0.0684(3) 0.1518(3) 0.0512(18) Uani 1 1 d . A .
C37 C -0.0159(5) 0.2709(3) 0.2152(3) 0.0463(17) Uani 1 1 d . . .
C38 C -0.0157(5) 0.3308(3) 0.2167(3) 0.057(2) Uani 1 1 d . A .
C39 C -0.0647(5) 0.3589(3) 0.2515(3) 0.0539(19) Uani 1 1 d . . .
H39 H -0.0631 0.3993 0.2524 0.065 Uiso 1 1 calc R A .
C40 C -0.1162(5) 0.3300(3) 0.2851(3) 0.0493(17) Uani 1 1 d . A .
C41 C -0.1164(5) 0.2719(3) 0.2829(3) 0.0465(17) Uani 1 1 d . . .
H41 H -0.1514 0.2515 0.3058 0.056 Uiso 1 1 calc R A .
C42 C -0.0681(4) 0.2411(3) 0.2491(2) 0.0446(16) Uani 1 1 d . A .
C43 C -0.0761(6) 0.1780(3) 0.2468(3) 0.060(2) Uani 1 1 d . . .
H43A H -0.1234 0.1653 0.2691 0.091 Uiso 1 1 calc R A .
H43B H -0.0177 0.1607 0.2556 0.091 Uiso 1 1 calc R . .
H43C H -0.0925 0.1666 0.2142 0.091 Uiso 1 1 calc R . .
C44 C -0.1697(6) 0.3623(3) 0.3217(3) 0.065(2) Uani 1 1 d . . .
H44A H -0.2064 0.3357 0.3406 0.097 Uiso 1 1 calc R A .
H44B H -0.2099 0.3895 0.3057 0.097 Uiso 1 1 calc R . .
H44C H -0.1278 0.3828 0.3429 0.097 Uiso 1 1 calc R . .
C45 C 0.0389(6) 0.3649(3) 0.1801(3) 0.075(3) Uani 1 1 d . . .
H45A H 0.0422 0.4047 0.1903 0.112 Uiso 1 1 calc R A .
H45B H 0.0090 0.3626 0.1488 0.112 Uiso 1 1 calc R . .
H45C H 0.1006 0.3492 0.1777 0.112 Uiso 1 1 calc R . .
C46 C 0.3062(5) 0.1829(3) 0.0914(3) 0.0512(18) Uani 1 1 d . . .
H46A H 0.3682 0.1790 0.0789 0.077 Uiso 1 1 calc R A .
H46B H 0.3058 0.2105 0.1176 0.077 Uiso 1 1 calc R . .
H46C H 0.2657 0.1960 0.0658 0.077 Uiso 1 1 calc R . .
C47 C 0.3509(6) -0.0281(3) 0.1038(3) 0.061(2) Uani 1 1 d . . .
H47A H 0.3321 -0.0593 0.1248 0.092 Uiso 1 1 calc R A .
H47B H 0.4160 -0.0205 0.1083 0.092 Uiso 1 1 calc R . .
H47C H 0.3398 -0.0387 0.0704 0.092 Uiso 1 1 calc R . .
C48 C 0.0760(5) 0.0609(3) 0.1787(3) 0.062(2) Uani 1 1 d . . .
H48A H 0.0656 0.0203 0.1848 0.093 Uiso 1 1 calc R A .
H48B H 0.0257 0.0761 0.1595 0.093 Uiso 1 1 calc R . .
H48C H 0.0793 0.0813 0.2092 0.093 Uiso 1 1 calc R . .
C49 C 0.2595(9) -0.1364(7) 0.3521(4) 0.141(5) Uani 1 1 d . . .
H49A H 0.2850 -0.1010 0.3393 0.211 Uiso 1 1 calc R . .
H49B H 0.2227 -0.1550 0.3274 0.211 Uiso 1 1 calc R . .
H49C H 0.3091 -0.1618 0.3618 0.211 Uiso 1 1 calc R . .
C50 C 0.2000(6) -0.1231(4) 0.3951(4) 0.077(3) Uani 1 1 d . . .
C51 C 0.1608(7) -0.0715(5) 0.3989(4) 0.095(3) Uani 1 1 d . . .
H51 H 0.1724 -0.0439 0.3748 0.114 Uiso 1 1 calc R . .
C52 C 0.1045(7) -0.0575(5) 0.4363(5) 0.100(3) Uani 1 1 d . . .
H52 H 0.0791 -0.0204 0.4377 0.120 Uiso 1 1 calc R . .
C53 C 0.0843(7) -0.0955(5) 0.4711(4) 0.088(3) Uani 1 1 d . . .
H53 H 0.0444 -0.0854 0.4965 0.105 Uiso 1 1 calc R . .
C54 C 0.1223(7) -0.1486(5) 0.4694(4) 0.083(3) Uani 1 1 d . . .
H54 H 0.1086 -0.1755 0.4936 0.099 Uiso 1 1 calc R . .
C55 C 0.1819(8) -0.1634(5) 0.4316(4) 0.094(3) Uani 1 1 d . . .
H55A H 0.2094 -0.1999 0.4307 0.112 Uiso 1 1 calc R . .
C56 C 0.3970(9) -0.0442(7) 0.4367(5) 0.138(10) Uiso 0.50 1 d PG B -1
H56A H 0.4291 -0.0615 0.4097 0.207 Uiso 0.50 1 calc PR B -1
H56B H 0.3573 -0.0137 0.4251 0.207 Uiso 0.50 1 calc PR B -1
H56C H 0.3602 -0.0732 0.4529 0.207 Uiso 0.50 1 calc PR B -1
C57 C 0.4654(6) -0.0200(5) 0.4714(3) 0.080(5) Uiso 0.50 1 d PG B -1
C58 C 0.4350(5) 0.0057(5) 0.5114(4) 0.080(5) Uiso 0.50 1 d PG B -1
H58 H 0.3712 0.0087 0.5166 0.095 Uiso 0.50 1 calc PR B -1
C59 C 0.4943(8) 0.0281(5) 0.5453(3) 0.071(5) Uiso 0.50 1 d PG B -1
H59 H 0.4704 0.0467 0.5727 0.085 Uiso 0.50 1 calc PR B -1
C60 C 0.5862(7) 0.0238(5) 0.5398(4) 0.096(6) Uiso 0.50 1 d PG B -1
H60 H 0.6261 0.0388 0.5634 0.115 Uiso 0.50 1 calc PR B -1
C61 C 0.6208(5) -0.0022(5) 0.5000(4) 0.077(5) Uiso 0.50 1 d PG B -1
H61 H 0.6848 -0.0058 0.4961 0.093 Uiso 0.50 1 calc PR B -1
C62 C 0.5608(7) -0.0238(5) 0.4642(4) 0.063(4) Uiso 0.50 1 d PG B -1
H62 H 0.5845 -0.0406 0.4360 0.076 Uiso 0.50 1 calc PR B -1

loop_
_atom_site_aniso_label
_atom_site_aniso_U_11
_atom_site_aniso_U_22
_atom_site_aniso_U_33
_atom_site_aniso_U_23
_atom_site_aniso_U_13
_atom_site_aniso_U_12
Ge1 0.0293(13) 0.0219(13) 0.0290(8) -0.0017(8) -0.0012(8) -0.0038(7)
Ge2 0.0185(8) 0.0319(12) 0.0356(8) 0.0018(8) -0.0012(6) -0.0001(7)
Ge3 0.0243(9) 0.0274(11) 0.0318(7) -0.0008(8) -0.0017(6) -0.0014(7)
Ge4 0.0356(14) 0.0160(12) 0.0357(9) 0.0004(8) 0.0028(9) -0.0033(8)
Ge5 0.0197(6) 0.0204(6) 0.0342(6) -0.0062(5) -0.0047(5) 0.0025(4)
C1 0.035(4) 0.049(4) 0.066(5) -0.009(3) -0.007(3) -0.004(3)
C2 0.034(4) 0.043(4) 0.066(5) 0.007(3) -0.004(3) 0.002(3)
C3 0.042(4) 0.042(4) 0.070(5) 0.003(3) 0.005(3) 0.001(3)
C4 0.049(5) 0.061(5) 0.064(5) 0.007(4) 0.004(4) 0.002(4)
C5 0.041(4) 0.057(5) 0.058(4) -0.004(4) 0.005(3) -0.003(3)
C6 0.035(4) 0.045(4) 0.064(5) -0.006(3) -0.005(3) -0.002(3)
C7 0.032(4) 0.038(4) 0.064(4) -0.003(3) 0.002(3) -0.005(3)
C8 0.036(4) 0.046(4) 0.055(4) -0.007(3) 0.002(3) -0.004(3)
C9 0.036(4) 0.050(4) 0.054(4) -0.003(3) 0.005(3) -0.001(3)
C10 0.031(4) 0.054(4) 0.056(4) -0.003(3) 0.005(3) -0.004(3)
C11 0.026(4) 0.063(5) 0.068(5) -0.007(4) -0.001(3) -0.006(3)
C12 0.034(4) 0.049(4) 0.060(4) -0.005(3) 0.001(3) -0.004(3)
C13 0.038(4) 0.030(4) 0.058(4) 0.005(3) 0.000(3) -0.003(3)
C14 0.035(4) 0.047(4) 0.059(4) -0.004(3) -0.002(3) 0.000(3)
C15 0.039(4) 0.054(5) 0.059(4) -0.007(4) -0.003(3) -0.003(3)
C16 0.040(4) 0.050(4) 0.065(5) -0.001(4) -0.002(3) 0.006(3)
C17 0.033(4) 0.061(5) 0.084(5) -0.017(4) 0.002(4) 0.005(3)
C18 0.039(4) 0.053(5) 0.071(5) -0.006(4) 0.000(3) 0.003(3)
C19 0.040(4) 0.072(6) 0.077(5) -0.014(4) -0.002(4) -0.005(4)
C20 0.049(5) 0.065(5) 0.080(5) -0.019(4) -0.005(4) 0.017(4)
C21 0.042(5) 0.087(6) 0.090(6) -0.031(5) -0.004(4) 0.005(4)
C22 0.033(4) 0.052(4) 0.065(5) -0.013(4) -0.004(3) 0.000(3)
C23 0.041(4) 0.075(6) 0.069(5) -0.014(4) 0.005(4) 0.008(4)
C24 0.047(4) 0.054(5) 0.080(5) -0.013(4) -0.012(4) -0.005(4)
C25 0.045(4) 0.030(4) 0.070(5) 0.005(3) 0.016(3) 0.005(3)
C26 0.045(4) 0.032(4) 0.059(4) 0.008(3) 0.005(3) 0.001(3)
C27 0.048(4) 0.040(4) 0.068(5) 0.001(3) 0.009(4) 0.009(3)
C28 0.048(5) 0.047(5) 0.070(5) -0.005(4) -0.001(4) 0.004(3)
C29 0.056(5) 0.034(4) 0.065(5) -0.006(3) 0.008(4) 0.003(3)
C30 0.043(4) 0.038(4) 0.065(5) 0.004(3) 0.012(3) 0.000(3)
C31 0.038(4) 0.036(4) 0.061(4) 0.000(3) -0.001(3) 0.000(3)
C32 0.040(4) 0.038(4) 0.053(4) -0.001(3) 0.005(3) -0.001(3)
C33 0.040(4) 0.039(4) 0.057(4) -0.006(3) 0.001(3) -0.002(3)
C34 0.046(4) 0.039(4) 0.059(4) -0.010(3) -0.004(3) 0.003(3)
C35 0.046(4) 0.036(4) 0.073(5) -0.003(3) -0.001(4) -0.001(3)
C36 0.044(4) 0.035(4) 0.075(5) 0.003(3) 0.005(4) -0.002(3)
C37 0.038(4) 0.038(4) 0.062(4) -0.008(3) 0.002(3) 0.002(3)
C38 0.042(4) 0.038(4) 0.090(6) 0.003(4) 0.010(4) 0.008(3)
C39 0.052(5) 0.037(4) 0.073(5) -0.007(4) 0.007(4) 0.005(3)
C40 0.041(4) 0.047(5) 0.059(4) -0.003(3) 0.003(3) 0.009(3)
C41 0.038(4) 0.044(4) 0.057(4) -0.004(3) 0.009(3) -0.002(3)
C42 0.037(4) 0.042(4) 0.055(4) -0.003(3) 0.006(3) -0.004(3)
C43 0.069(5) 0.038(4) 0.074(5) -0.002(4) 0.020(4) -0.005(4)
C44 0.062(5) 0.054(5) 0.078(5) -0.011(4) 0.009(4) 0.011(4)
C45 0.076(6) 0.039(5) 0.109(7) 0.008(4) 0.035(5) 0.003(4)
C46 0.043(4) 0.042(4) 0.068(5) 0.001(3) 0.009(3) -0.004(3)
C47 0.063(5) 0.048(5) 0.074(5) -0.007(4) 0.003(4) 0.010(4)
C48 0.049(5) 0.042(4) 0.095(6) 0.017(4) 0.016(4) -0.002(3)
C49 0.103(10) 0.213(16) 0.106(9) 0.016(10) 0.029(8) 0.044(10)
C50 0.065(6) 0.078(7) 0.088(6) 0.017(5) -0.002(5) 0.004(5)
C51 0.073(7) 0.092(8) 0.121(9) 0.022(7) 0.025(6) 0.005(6)
C52 0.072(7) 0.097(8) 0.131(10) 0.011(8) 0.006(7) -0.005(6)
C53 0.081(7) 0.090(8) 0.092(7) 0.000(6) 0.002(6) -0.028(6)
C54 0.066(6) 0.104(9) 0.077(6) 0.002(6) -0.007(5) -0.020(6)
C55 0.092(8) 0.082(7) 0.107(8) -0.003(6) -0.033(7) -0.007(6)

loop_
_geom_bond_atom_site_label_1
_geom_bond_atom_site_label_2
_geom_bond_distance
_geom_bond_site_symmetry_2
_geom_bond_publ_flag
Ge1 C1 2.052(8) . ?
Ge1 Ge5 2.693(3) . ?
Ge1 Ge4 2.7114(19) . ?
Ge1 Ge2 2.718(3) . ?
Ge2 C25 2.185(8) . ?
Ge2 Ge3 2.735(2) . ?
Ge3 C25 2.054(8) 2 ?
Ge3 Ge5 2.699(2) . ?
Ge3 Ge4 2.707(3) . ?
Ge2 Ge5 3.388(2) . ?
Ge4 Ge5 3.396(2) . ?
Ge4 C1 2.185(8) 2 ?
C1 C6 1.410(10) . ?
C1 C2 1.424(10) . ?
C1 Ge4 2.185(8) 2 ?
C2 C3 1.400(10) . ?
C2 C13 1.496(10) . ?
C3 C4 1.384(10) . ?
C3 H3 0.9500 . ?
C4 C5 1.396(10) . ?
C4 H4 0.9500 . ?
C5 C6 1.384(10) . ?
C5 H5 0.9500 . ?
C6 C7 1.489(9) . ?
C7 C8 1.402(9) . ?
C7 C12 1.406(9) . ?
C8 C9 1.396(9) . ?
C8 C22 1.515(9) . ?
C9 C10 1.364(9) . ?
C9 H9 0.9500 . ?
C10 C11 1.396(10) . ?
C10 C23 1.517(10) . ?
C11 C12 1.387(10) . ?
C11 H11 0.9500 . ?
C12 C24 1.500(10) . ?
C13 C14 1.397(9) . ?
C13 C18 1.409(9) . ?
C14 C15 1.403(10) . ?
C14 C19 1.495(10) . ?
C15 C16 1.368(10) . ?
C15 H15 0.9500 . ?
C16 C17 1.368(10) . ?
C16 C20 1.501(10) . ?
C17 C18 1.409(10) . ?
C17 H17 0.9500 . ?
C18 C21 1.500(10) . ?
C19 H19A 0.9800 . ?
C19 H19B 0.9800 . ?
C19 H19C 0.9800 . ?
C20 H20A 0.9800 . ?
C20 H20B 0.9800 . ?
C20 H20C 0.9800 . ?
C21 H21A 0.9800 . ?
C21 H21B 0.9800 . ?
C21 H21C 0.9800 . ?
C22 H22A 0.9800 . ?
C22 H22B 0.9800 . ?
C22 H22C 0.9800 . ?
C23 H23A 0.9800 . ?
C23 H23B 0.9800 . ?
C23 H23C 0.9800 . ?
C24 H24A 0.9800 . ?
C24 H24B 0.9800 . ?
C24 H24C 0.9800 . ?
C25 C30 1.406(10) . ?
C25 C26 1.420(9) . ?
C25 Ge3 2.054(8) 2 ?
C26 C27 1.409(10) . ?
C26 C37 1.482(9) . ?
C27 C28 1.379(10) . ?
C27 H27 0.9500 . ?
C28 C29 1.368(10) . ?
C28 H28 0.9500 . ?
C29 C30 1.397(10) . ?
C29 H29 0.9500 . ?
C30 C31 1.519(9) . ?
C31 C32 1.382(9) . ?
C31 C36 1.401(9) . ?
C32 C33 1.387(9) . ?
C32 C46 1.509(9) . ?
C33 C34 1.385(10) . ?
C33 H33 0.9500 . ?
C34 C35 1.391(10) . ?
C34 C47 1.503(10) . ?
C35 C36 1.391(10) . ?
C35 H35 0.9500 . ?
C36 C48 1.511(10) . ?
C37 C42 1.406(9) . ?
C37 C38 1.410(10) . ?
C38 C39 1.380(10) . ?
C38 C45 1.527(10) . ?
C39 C40 1.384(10) . ?
C39 H39 0.9500 . ?
C40 C41 1.370(10) . ?
C40 C44 1.497(10) . ?
C41 C42 1.385(9) . ?
C41 H41 0.9500 . ?
C42 C43 1.491(10) . ?
C43 H43A 0.9800 . ?
C43 H43B 0.9800 . ?
C43 H43C 0.9800 . ?
C44 H44A 0.9800 . ?
C44 H44B 0.9800 . ?
C44 H44C 0.9800 . ?
C45 H45A 0.9800 . ?
C45 H45B 0.9800 . ?
C45 H45C 0.9800 . ?
C46 H46A 0.9800 . ?
C46 H46B 0.9800 . ?
C46 H46C 0.9800 . ?
C47 H47A 0.9800 . ?
C47 H47B 0.9800 . ?
C47 H47C 0.9800 . ?
C48 H48A 0.9800 . ?
C48 H48B 0.9800 . ?
C48 H48C 0.9800 . ?
C49 C50 1.520(14) . ?
C49 H49A 0.9800 . ?
C49 H49B 0.9800 . ?
C49 H49C 0.9800 . ?
C50 C51 1.346(14) . ?
C50 C55 1.418(14) . ?
C51 C52 1.373(14) . ?
C51 H51 0.9500 . ?
C52 C53 1.355(14) . ?
C52 H52 0.9500 . ?
C53 C54 1.368(14) . ?
C53 H53 0.9500 . ?
C54 C55 1.414(15) . ?
C54 H54 0.9500 . ?
C55 H55A 0.9500 . ?
C56 C57 1.5080 . ?
C56 H56A 0.9800 . ?
C56 H56B 0.9800 . ?
C56 H56C 0.9800 . ?
C57 C58 1.3468 . ?
C57 C62 1.4177 . ?
C58 C59 1.3911 . ?
C58 H58 0.9500 . ?
C59 C60 1.3621 . ?
C59 H59 0.9500 . ?
C60 C61 1.3671 . ?
C60 H60 0.9500 . ?
C61 C62 1.4258 . ?
C61 H61 0.9500 . ?
C62 H62 0.9500 . ?
